data_7060973
loop_
_publ_author_name
'Loganathan, Pushparaj'
'Pillai, Renjith S.'
'Jeevananthan, Velusamy'
'David, Ezhumalai'
'Palanisami, Nallasamy'
'Bhuvanesh, Nattamai S. P.'
'Shanmugan, Swaminathan'

_publ_section_title
;
 Assembly of discrete and oligomeric structures of organotin double-decker
 silsesquioxanes: inherent stability studies
;
_journal_issue 43
_journal_name_full 'New Journal of Chemistry'
_journal_page_first 20144
_journal_page_last 20154
_journal_paper_doi 10.1039/D1NJ03128G
_journal_volume 45
_journal_year 2021
_chemical_formula_moiety 'C80 H76 O16 Si8 Sn2'
_chemical_formula_sum 'C80 H76 O16 Si8 Sn2'
_chemical_formula_weight 1755.50
_space_group_crystal_system monoclinic
_space_group_IT_number 15
_space_group_name_Hall '-C 2yc'
_space_group_name_H-M_alt 'C 1 2/c 1'
_atom_sites_solution_hydrogens geom
_atom_sites_solution_primary direct
_audit_creation_date 2019-12-19
_audit_creation_method
;
Olex2 1.2
(compiled 2018.05.29 svn.r3508 for OlexSys, GUI svn.r5506)
;
_audit_update_record
;
2021-05-23 deposited with the CCDC.	2021-09-29 downloaded from the CCDC.
;
_cell_angle_alpha 90
_cell_angle_beta 90.902(3)
_cell_angle_gamma 90
_cell_formula_units_Z 4
_cell_length_a 23.419(2)
_cell_length_b 13.5736(10)
_cell_length_c 24.9877(18)
_cell_measurement_reflns_used 9136
_cell_measurement_temperature 110.0
_cell_measurement_theta_max 25.077
_cell_measurement_theta_min 2.390
_cell_volume 7942.1(11)
_computing_cell_refinement 'SAINT V8.38 Bruker AXS Inc., Madison, WI, USA.'
_computing_data_reduction 'SAINT V8.38 Bruker AXS Inc., Madison, WI, USA.'
_computing_molecular_graphics 'Olex2 (Dolomanov et al., 2009)'
_computing_publication_material 'Olex2 (Dolomanov et al., 2009)'
_computing_structure_refinement 'ShelXL (Sheldrick, 2015)'
_computing_structure_solution 'ShelXT (Sheldrick, 2015)'
_diffrn_ambient_temperature 110.0
_diffrn_detector 'Bruker APEX2 area detector'
_diffrn_detector_area_resol_mean 7.9
_diffrn_detector_type 'CCD area detector'
_diffrn_measured_fraction_theta_full 0.997
_diffrn_measured_fraction_theta_max 0.997
_diffrn_measurement_device 'three-circle diffractometer'
_diffrn_measurement_device_type 'Bruker PHOTON II'
_diffrn_measurement_method '\f and \w scans'
_diffrn_radiation_monochromator 'mirror optics'
_diffrn_radiation_probe x-ray
_diffrn_radiation_type MoK\a
_diffrn_radiation_wavelength 0.71073
_diffrn_reflns_av_R_equivalents 0.0291
_diffrn_reflns_av_unetI/netI 0.0089
_diffrn_reflns_Laue_measured_fraction_full 0.997
_diffrn_reflns_Laue_measured_fraction_max 0.997
_diffrn_reflns_limit_h_max 27
_diffrn_reflns_limit_h_min -27
_diffrn_reflns_limit_k_max 16
_diffrn_reflns_limit_k_min -16
_diffrn_reflns_limit_l_max 29
_diffrn_reflns_limit_l_min -29
_diffrn_reflns_number 147722
_diffrn_reflns_point_group_measured_fraction_full 0.997
_diffrn_reflns_point_group_measured_fraction_max 0.997
_diffrn_reflns_theta_full 25.076
_diffrn_reflns_theta_max 25.076
_diffrn_reflns_theta_min 2.371
_diffrn_source 'microfocus sealed X-ray tube'
_diffrn_source_type 'Incoatec I\ms'
_diffrn_standards_number 0
_exptl_absorpt_coefficient_mu 0.815
_exptl_absorpt_correction_T_max 0.4286
_exptl_absorpt_correction_T_min 0.3619
_exptl_absorpt_correction_type multi-scan
_exptl_absorpt_process_details
'SADABS-2016/2 (Bruker,2016/2) was used for absorption correction. wR2(int) was 0.1206 before and 0.0451 after correction. The Ratio of minimum to maximum transmission is 0.8444. The \l/2 correction factor is Not present.'
_exptl_crystal_colour colourless
_exptl_crystal_colour_primary colourless
_exptl_crystal_density_diffrn 1.468
_exptl_crystal_description block
_exptl_crystal_F_000 3584
_exptl_crystal_size_max 0.418
_exptl_crystal_size_mid 0.374
_exptl_crystal_size_min 0.241
_refine_diff_density_max 0.753
_refine_diff_density_min -0.719
_refine_diff_density_rms 0.053
_refine_ls_extinction_method none
_refine_ls_goodness_of_fit_ref 1.041
_refine_ls_hydrogen_treatment constr
_refine_ls_matrix_type full
_refine_ls_number_parameters 632
_refine_ls_number_reflns 7019
_refine_ls_number_restraints 820
_refine_ls_restrained_S_all 1.046
_refine_ls_R_factor_all 0.0246
_refine_ls_R_factor_gt 0.0228
_refine_ls_shift/su_max 0.004
_refine_ls_shift/su_mean 0.000
_refine_ls_structure_factor_coef Fsqd
_refine_ls_weighting_details 'w=1/[\s^2^(Fo^2^)+(0.0228P)^2^+20.7958P] where P=(Fo^2^+2Fc^2^)/3'
_refine_ls_weighting_scheme calc
_refine_ls_wR_factor_gt 0.0549
_refine_ls_wR_factor_ref 0.0564
_reflns_Friedel_coverage 0.000
_reflns_number_gt 6651
_reflns_number_total 7019
_reflns_threshold_expression 'I > 2\s(I)'
_cod_data_source_file d1nj03128g2.cif
_cod_data_source_block lp10a
_cod_depositor_comments 'Adding full bibliography for 7060973--7060974.cif.'
_cod_original_cell_volume 7942.0(11)
_cod_database_code 7060973
_shelx_shelxl_version_number 2018/3
_shelx_space_group_comment
;
The symmetry employed for this shelxl refinement is uniquely defined
by the following loop, which should always be used as a source of
symmetry information in preference to the above space-group names.
They are only intended as comments.
;
_shelx_estimated_absorpt_t_max 0.828
_shelx_estimated_absorpt_t_min 0.727
_olex2_refinement_description
;
1. Fixed Uiso
 At 1.2 times of:
  All C(H) groups, All C(H,H) groups
2. Shared sites
{O8, O8A}
{C7, C7A}
3. Restrained distances
 Si2-C7A \\sim Si2-C7
 with sigma of 0.02
 Si3-C13 \\sim Si3-C13A
 with sigma of 0.02
 Sn1-O8 \\sim Sn1-O8A
 with sigma of 0.02
 O8-C40 \\sim O8A-C40A \\sim O8-C37 \\sim O8A-C37A
 with sigma of 0.02
 Sn1-C25 \\sim Sn1-C25A
 with sigma of 0.02
 O8A-C37A \\sim O8-C37 \\sim O8-C40 \\sim O8A-C40A
 with sigma of 0.005
 C38A-C37A \\sim C38-C37 \\sim C40-C39 \\sim C40A-C39A
 with sigma of 0.005
 C39A-C38A \\sim C39-C38
 with sigma of 0.005
4. Uiso/Uaniso restraints and constraints
C7 \\sim C8 \\sim C9 \\sim C10 \\sim C11 \\sim C12 \\sim C7A \\sim C8A \\sim
C9A \\sim C10A \\sim C11A \\sim C12A: within 2A with sigma of 0.02 and sigma
for terminal atoms of 0.04
C13 \\sim C14 \\sim C15 \\sim C16 \\sim C17 \\sim C18 \\sim C13A \\sim C14A
\\sim C15A \\sim C16A \\sim C17A \\sim C18A: within 2A with sigma of 0.02 and
sigma for terminal atoms of 0.04
O8 \\sim C37 \\sim C38 \\sim C39 \\sim C40 \\sim O8A \\sim C37A \\sim C38A
\\sim C39A \\sim C40A: within 2A with sigma of 0.005 and sigma for terminal
atoms of 0.01
Uanis(C7) = Uanis(C7A)
Uanis(C14) = Uanis(C14A)
Uanis(C13) = Uanis(C13A)
Uanis(O8) = Uanis(O8A)
Uanis(C37) = Uanis(C37A)
Uanis(C39A) = Uanis(C39)
Uanis(C38) = Uanis(C38A)
Uanis(C25) = Uanis(C25A)
5. Rigid body (RIGU) restrains
 C7, C8, C9, C10, C11, C12, C7A, C8A, C9A, C10A, C11A, C12A
 with sigma for 1-2 distances of 0.02 and sigma for 1-3 distances of 0.02
 C13, C14, C15, C16, C17, C18, C13A, C14A, C15A, C16A, C17A, C18A
 with sigma for 1-2 distances of 0.02 and sigma for 1-3 distances of 0.02
 O8, C37, C38, C39, C40, O8A, C37A, C38A, C39A, C40A
 with sigma for 1-2 distances of 0.005 and sigma for 1-3 distances of 0.005
 C25, C26, C27, C28, C29, C30, C25A, C26A, C27A, C28A, C29A, C30A
 with sigma for 1-2 distances of 0.02 and sigma for 1-3 distances of 0.02
6. Same fragment restrains
{O8, C37, C38, C39, C40} sigma for 1-2: 0.005, 1-3: 0.04
as
{O8A, C37A, C38A, C39A, C40A}
7. Others
 Sof(C7A)=Sof(C8A)=Sof(H8A)=Sof(C9A)=Sof(H9A)=Sof(C10A)=Sof(H10A)=Sof(C11A)=
 Sof(H11A)=Sof(C12A)=Sof(H12A)=Sof(C13A)=Sof(C14A)=Sof(H14A)=Sof(C15A)=
 Sof(H15A)=Sof(C16A)=Sof(H16A)=Sof(C17A)=Sof(H17A)=Sof(C18A)=Sof(H18A)=
 Sof(C25A)=Sof(C26A)=Sof(H26A)=Sof(C27A)=Sof(H27A)=Sof(C28A)=Sof(H28A)=
 Sof(C29A)=Sof(H29A)=Sof(C30A)=Sof(H30A)=Sof(O8A)=Sof(C37A)=Sof(H37C)=Sof(H37D)=
 Sof(C38A)=Sof(H38C)=Sof(H38D)=Sof(C39A)=Sof(H39C)=Sof(H39D)=Sof(C40A)=
 Sof(H40C)=Sof(H40D)=1-FVAR(1)
 Sof(C7)=Sof(C8)=Sof(H8)=Sof(C9)=Sof(H9)=Sof(C10)=Sof(H10)=Sof(C11)=Sof(H11)=
 Sof(C12)=Sof(H12)=Sof(C13)=Sof(C14)=Sof(H14)=Sof(C15)=Sof(H15)=Sof(C16)=
 Sof(H16)=Sof(C17)=Sof(H17)=Sof(C18)=Sof(H18)=Sof(C25)=Sof(C26)=Sof(H26)=
 Sof(C27)=Sof(H27)=Sof(C28)=Sof(H28)=Sof(C29)=Sof(H29)=Sof(C30)=Sof(H30)=
 Sof(O8)=Sof(C37)=Sof(H37A)=Sof(H37B)=Sof(C38)=Sof(H38A)=Sof(H38B)=Sof(C39)=
 Sof(H39A)=Sof(H39B)=Sof(C40)=Sof(H40A)=Sof(H40B)=FVAR(1)
8.a Secondary CH2 refined with riding coordinates:
 C37(H37A,H37B), C38(H38A,H38B), C39(H39A,H39B), C40(H40A,H40B), C37A(H37C,
 H37D), C38A(H38C,H38D), C39A(H39C,H39D), C40A(H40C,H40D)
8.b Aromatic/amide H refined with riding coordinates:
 C2(H2), C3(H3), C4(H4), C5(H5), C6(H6), C8(H8), C9(H9), C10(H10), C11(H11),
 C12(H12), C8A(H8A), C9A(H9A), C10A(H10A), C11A(H11A), C12A(H12A), C14(H14),
 C15(H15), C16(H16), C17(H17), C18(H18), C14A(H14A), C15A(H15A), C16A(H16A),
 C17A(H17A), C18A(H18A), C20(H20), C21(H21), C22(H22), C23(H23), C24(H24),
 C26(H26), C27(H27), C28(H28), C29(H29), C30(H30), C26A(H26A), C27A(H27A),
 C28A(H28A), C29A(H29A), C30A(H30A), C32(H32), C33(H33), C34(H34), C35(H35),
 C36(H36)
;
_olex2_submission_special_instructions 'No special instructions were received'

loop_
_space_group_symop_operation_xyz
'x, y, z'
'-x, y, -z+1/2'
'x+1/2, y+1/2, z'
'-x+1/2, y+1/2, -z+1/2'
'-x, -y, -z'
'x, -y, z-1/2'
'-x+1/2, -y+1/2, -z'
'x+1/2, -y+1/2, z-1/2'

loop_
_atom_site_label
_atom_site_type_symbol
_atom_site_fract_x
_atom_site_fract_y
_atom_site_fract_z
_atom_site_U_iso_or_equiv
_atom_site_adp_type
_atom_site_occupancy
_atom_site_site_symmetry_order
_atom_site_calc_flag
_atom_site_refinement_flags_posn
_atom_site_refinement_flags_adp
_atom_site_refinement_flags_occupancy
_atom_site_disorder_assembly
_atom_site_disorder_group
Sn1 Sn 0.63773(2) 0.46120(2) 0.59487(2) 0.01807(5) Uani 1 1 d D . . . .
Si1 Si 0.70125(2) 0.48355(4) 0.48108(2) 0.01918(12) Uani 1 1 d . . . . .
Si2 Si 0.82283(2) 0.39538(4) 0.50979(2) 0.01928(12) Uani 1 1 d D . . . .
Si3 Si 0.81178(2) 0.20632(4) 0.58571(2) 0.01944(12) Uani 1 1 d D . . . .
Si4 Si 0.68029(2) 0.22035(4) 0.59517(2) 0.02210(12) Uani 1 1 d . . . . .
O1 O 0.67420(6) 0.39043(10) 0.44878(5) 0.0227(3) Uani 1 1 d . . . . .
O2 O 0.76246(6) 0.45237(11) 0.50742(6) 0.0282(3) Uani 1 1 d . . . . .
O3 O 0.81783(6) 0.30358(10) 0.54991(5) 0.0210(3) Uani 1 1 d . . . . .
O4 O 0.74776(6) 0.19973(11) 0.60820(6) 0.0272(3) Uani 1 1 d . . . . .
O5 O 0.67169(7) 0.33100(11) 0.57643(6) 0.0339(4) Uani 1 1 d . . . . .
O6 O 0.65835(6) 0.52122(10) 0.52622(5) 0.0242(3) Uani 1 1 d . . . . .
O7 O 0.83999(7) 0.35728(12) 0.45106(6) 0.0301(3) Uani 1 1 d . . . . .
C1 C 0.71253(8) 0.58524(15) 0.43261(8) 0.0199(4) Uani 1 1 d . . . . .
C2 C 0.70691(11) 0.68280(17) 0.44745(10) 0.0364(5) Uani 1 1 d . . . . .
H2 H 0.697287 0.698381 0.483259 0.044 Uiso 1 1 calc R . . . .
C3 C 0.71505(13) 0.75831(19) 0.41101(12) 0.0511(7) Uani 1 1 d . . . . .
H3 H 0.711338 0.824877 0.422170 0.061 Uiso 1 1 calc R . . . .
C4 C 0.72842(11) 0.73762(18) 0.35902(10) 0.0397(6) Uani 1 1 d . . . . .
H4 H 0.733606 0.789535 0.334058 0.048 Uiso 1 1 calc R . . . .
C5 C 0.73423(12) 0.64203(19) 0.34339(9) 0.0407(6) Uani 1 1 d . . . . .
H5 H 0.743543 0.627197 0.307415 0.049 Uiso 1 1 calc R . . . .
C6 C 0.72661(11) 0.56654(17) 0.37973(9) 0.0339(5) Uani 1 1 d . . . . .
H6 H 0.731114 0.500289 0.368295 0.041 Uiso 1 1 calc R . . . .
C7 C 0.87864(10) 0.47990(16) 0.53573(9) 0.0284(5) Uani 0.644(2) 1 d D U P A 1
C8 C 0.87782(17) 0.5759(3) 0.51815(18) 0.0449(10) Uani 0.644(2) 1 d . U P A 1
H8 H 0.849980 0.597075 0.492584 0.054 Uiso 0.644(2) 1 calc R . P A 1
C9 C 0.9184(2) 0.6416(3) 0.5383(2) 0.0645(14) Uani 0.644(2) 1 d . U P A 1
H9 H 0.920255 0.706291 0.524023 0.077 Uiso 0.644(2) 1 calc R . P A 1
C10 C 0.9577(3) 0.6129(6) 0.5808(3) 0.0470(18) Uani 0.644(2) 1 d . U P A 1
H10 H 0.985213 0.657090 0.595339 0.056 Uiso 0.644(2) 1 calc R . P A 1
C11 C 0.95267(19) 0.5185(4) 0.5984(2) 0.0565(12) Uani 0.644(2) 1 d . U P A 1
H11 H 0.977885 0.496627 0.626126 0.068 Uiso 0.644(2) 1 calc R . P A 1
C12 C 0.91264(17) 0.4528(3) 0.57807(18) 0.0431(10) Uani 0.644(2) 1 d . U P A 1
H12 H 0.908871 0.389189 0.593490 0.052 Uiso 0.644(2) 1 calc R . P A 1
C7A C 0.87864(10) 0.47990(16) 0.53573(9) 0.0284(5) Uani 0.356(2) 1 d D U P A 2
C8A C 0.9405(2) 0.4778(5) 0.5137(3) 0.0282(13) Uani 0.356(2) 1 d . U P A 2
H8A H 0.949343 0.432886 0.485841 0.034 Uiso 0.356(2) 1 calc R . P A 2
C9A C 0.9829(3) 0.5396(6) 0.5336(3) 0.0384(16) Uani 0.356(2) 1 d . U P A 2
H9A H 1.020940 0.532843 0.521466 0.046 Uiso 0.356(2) 1 calc R . P A 2
C10A C 0.9720(6) 0.5996(11) 0.5649(6) 0.043(3) Uani 0.356(2) 1 d . U P A 2
H10A H 1.000252 0.648506 0.571647 0.052 Uiso 0.356(2) 1 calc R . P A 2
C11A C 0.9182(4) 0.6074(5) 0.5958(3) 0.0384(16) Uani 0.356(2) 1 d . U P A 2
H11A H 0.913713 0.650112 0.625555 0.046 Uiso 0.356(2) 1 calc R . P A 2
C12A C 0.8756(3) 0.5460(5) 0.5765(3) 0.0302(14) Uani 0.356(2) 1 d . U P A 2
H12A H 0.839831 0.550558 0.593749 0.036 Uiso 0.356(2) 1 calc R . P A 2
C13 C 0.8566(2) 0.2049(4) 0.64661(19) 0.0246(10) Uani 0.644(2) 1 d D U P A 1
C14 C 0.8997(11) 0.1347(16) 0.6588(11) 0.037(2) Uani 0.644(2) 1 d . U P A 1
H14 H 0.908320 0.086363 0.632601 0.044 Uiso 0.644(2) 1 calc R . P A 1
C15 C 0.9283(3) 0.1331(7) 0.7042(4) 0.051(2) Uani 0.644(2) 1 d . U P A 1
H15 H 0.954562 0.081421 0.711767 0.062 Uiso 0.644(2) 1 calc R . P A 1
C16 C 0.9198(2) 0.2074(5) 0.74120(19) 0.0594(15) Uani 0.644(2) 1 d . U P A 1
H16 H 0.942362 0.209082 0.773099 0.071 Uiso 0.644(2) 1 calc R . P A 1
C17 C 0.8790(2) 0.2790(4) 0.73239(16) 0.0513(11) Uani 0.644(2) 1 d . U P A 1
H17 H 0.873059 0.329406 0.758072 0.062 Uiso 0.644(2) 1 calc R . P A 1
C18 C 0.84693(18) 0.2762(3) 0.68532(14) 0.0371(9) Uani 0.644(2) 1 d . U P A 1
H18 H 0.817801 0.323821 0.679435 0.044 Uiso 0.644(2) 1 calc R . P A 1
C13A C 0.8702(4) 0.2261(9) 0.6383(4) 0.0246(10) Uani 0.356(2) 1 d D U P A 2
C14A C 0.899(2) 0.149(3) 0.655(2) 0.037(2) Uani 0.356(2) 1 d . U P A 2
H14A H 0.893777 0.086383 0.638479 0.044 Uiso 0.356(2) 1 calc R . P A 2
C15A C 0.9405(6) 0.1627(9) 0.7023(7) 0.027(2) Uani 0.356(2) 1 d . U P A 2
H15A H 0.963746 0.109174 0.713874 0.032 Uiso 0.356(2) 1 calc R . P A 2
C16A C 0.9445(4) 0.2485(7) 0.7272(3) 0.0439(19) Uani 0.356(2) 1 d . U P A 2
H16A H 0.965865 0.253756 0.759682 0.053 Uiso 0.356(2) 1 calc R . P A 2
C17A C 0.9179(4) 0.3294(7) 0.7061(3) 0.053(2) Uani 0.356(2) 1 d . U P A 2
H17A H 0.924606 0.392833 0.720944 0.064 Uiso 0.356(2) 1 calc R . P A 2
C18A C 0.8806(3) 0.3176(6) 0.6625(3) 0.0379(16) Uani 0.356(2) 1 d . U P A 2
H18A H 0.861495 0.373961 0.648585 0.045 Uiso 0.356(2) 1 calc R . P A 2
C19 C 0.64042(8) 0.18993(15) 0.65651(8) 0.0209(4) Uani 1 1 d . . . . .
C20 C 0.64854(9) 0.24603(16) 0.70313(8) 0.0247(4) Uani 1 1 d . . . . .
H20 H 0.674683 0.299531 0.702908 0.030 Uiso 1 1 calc R . . . .
C21 C 0.61927(10) 0.22511(19) 0.74947(8) 0.0323(5) Uani 1 1 d . . . . .
H21 H 0.625321 0.264162 0.780591 0.039 Uiso 1 1 calc R . . . .
C22 C 0.58143(10) 0.1477(2) 0.75037(10) 0.0444(7) Uani 1 1 d . . . . .
H22 H 0.561079 0.133549 0.782042 0.053 Uiso 1 1 calc R . . . .
C23 C 0.57306(11) 0.0909(2) 0.70535(11) 0.0484(7) Uani 1 1 d . . . . .
H23 H 0.547166 0.037036 0.706180 0.058 Uiso 1 1 calc R . . . .
C24 C 0.60213(9) 0.11157(19) 0.65878(9) 0.0338(5) Uani 1 1 d . . . . .
H24 H 0.595856 0.071749 0.627976 0.041 Uiso 1 1 calc R . . . .
C25 C 0.6956(5) 0.4985(8) 0.6573(5) 0.0157(15) Uani 0.644(2) 1 d D U P A 1
C26 C 0.7527(2) 0.4909(4) 0.6486(2) 0.0251(11) Uani 0.644(2) 1 d . U P A 1
H26 H 0.766025 0.469180 0.614863 0.030 Uiso 0.644(2) 1 calc R . P A 1
C27 C 0.7911(2) 0.5149(4) 0.6890(2) 0.0295(11) Uani 0.644(2) 1 d . U P A 1
H27 H 0.830918 0.509558 0.682850 0.035 Uiso 0.644(2) 1 calc R . P A 1
C28 C 0.7725(5) 0.5463(8) 0.7380(4) 0.0268(19) Uani 0.644(2) 1 d . U P A 1
H28 H 0.799189 0.561058 0.765918 0.032 Uiso 0.644(2) 1 calc R . P A 1
C29 C 0.7143(4) 0.5563(4) 0.7462(3) 0.0357(14) Uani 0.644(2) 1 d . U P A 1
H29 H 0.701024 0.578623 0.779830 0.043 Uiso 0.644(2) 1 calc R . P A 1
C30 C 0.6754(3) 0.5336(4) 0.7054(3) 0.0331(14) Uani 0.644(2) 1 d . U P A 1
H30 H 0.635632 0.542159 0.710443 0.040 Uiso 0.644(2) 1 calc R . P A 1
C25A C 0.6878(10) 0.5166(17) 0.6599(9) 0.0157(15) Uani 0.356(2) 1 d D U P A 2
C26A C 0.6710(6) 0.5757(7) 0.7014(5) 0.029(2) Uani 0.356(2) 1 d . U P A 2
H26A H 0.633402 0.602072 0.699949 0.035 Uiso 0.356(2) 1 calc R . P A 2
C27A C 0.7055(6) 0.5993(8) 0.7455(5) 0.037(3) Uani 0.356(2) 1 d . U P A 2
H27A H 0.691869 0.642619 0.772256 0.044 Uiso 0.356(2) 1 calc R . P A 2
C28A C 0.7583(8) 0.5606(16) 0.7499(9) 0.029(3) Uani 0.356(2) 1 d . U P A 2
H28A H 0.781529 0.576654 0.780161 0.034 Uiso 0.356(2) 1 calc R . P A 2
C29A C 0.7789(4) 0.4990(9) 0.7121(5) 0.032(2) Uani 0.356(2) 1 d . U P A 2
H29A H 0.816537 0.473200 0.715359 0.038 Uiso 0.356(2) 1 calc R . P A 2
C30A C 0.7443(5) 0.4743(8) 0.6684(4) 0.029(2) Uani 0.356(2) 1 d . U P A 2
H30A H 0.758013 0.428035 0.643124 0.035 Uiso 0.356(2) 1 calc R . P A 2
C31 C 0.55113(9) 0.42293(15) 0.60410(9) 0.0240(4) Uani 1 1 d . . . . .
C32 C 0.53082(10) 0.40409(19) 0.65472(10) 0.0369(6) Uani 1 1 d . . . . .
H32 H 0.556281 0.407312 0.684640 0.044 Uiso 1 1 calc R . . . .
C33 C 0.47386(11) 0.3805(2) 0.66263(12) 0.0493(7) Uani 1 1 d . . . . .
H33 H 0.460659 0.367420 0.697677 0.059 Uiso 1 1 calc R . . . .
C34 C 0.43676(11) 0.3762(2) 0.61975(13) 0.0509(7) Uani 1 1 d . . . . .
H34 H 0.397732 0.360360 0.624999 0.061 Uiso 1 1 calc R . . . .
C35 C 0.45611(12) 0.3949(2) 0.56914(13) 0.0550(8) Uani 1 1 d . . . . .
H35 H 0.430268 0.392282 0.539486 0.066 Uiso 1 1 calc R . . . .
C36 C 0.51331(11) 0.4175(2) 0.56093(11) 0.0422(6) Uani 1 1 d . . . . .
H36 H 0.526438 0.429333 0.525726 0.051 Uiso 1 1 calc R . . . .
O8 O 0.59495(6) 0.63251(11) 0.60501(7) 0.0372(4) Uani 0.644(2) 1 d D U P A 1
C37 C 0.54152(16) 0.6621(3) 0.5834(2) 0.0485(7) Uani 0.644(2) 1 d D U P A 1
H37A H 0.511148 0.616685 0.595222 0.058 Uiso 0.644(2) 1 calc R . P A 1
H37B H 0.542442 0.661137 0.543807 0.058 Uiso 0.644(2) 1 calc R . P A 1
C38 C 0.5294(2) 0.7689(3) 0.6038(2) 0.0586(8) Uani 0.644(2) 1 d D U P A 1
H38A H 0.511602 0.810224 0.575445 0.070 Uiso 0.644(2) 1 calc R . P A 1
H38B H 0.504642 0.768555 0.635564 0.070 Uiso 0.644(2) 1 calc R . P A 1
C39 C 0.58925(18) 0.8034(3) 0.6178(2) 0.0520(8) Uani 0.644(2) 1 d D U P A 1
H39A H 0.594277 0.811543 0.656967 0.062 Uiso 0.644(2) 1 calc R . P A 1
H39B H 0.597802 0.866800 0.600023 0.062 Uiso 0.644(2) 1 calc R . P A 1
C40 C 0.62805(19) 0.7199(3) 0.5966(2) 0.0507(9) Uani 0.644(2) 1 d D U P A 1
H40A H 0.636068 0.729213 0.558133 0.061 Uiso 0.644(2) 1 calc R . P A 1
H40B H 0.664654 0.717149 0.616887 0.061 Uiso 0.644(2) 1 calc R . P A 1
O8A O 0.59495(6) 0.63251(11) 0.60501(7) 0.0372(4) Uani 0.356(2) 1 d D U P A 2
C37A C 0.5381(2) 0.6648(5) 0.6147(4) 0.0485(7) Uani 0.356(2) 1 d D U P A 2
H37C H 0.528992 0.666880 0.653198 0.058 Uiso 0.356(2) 1 calc R . P A 2
H37D H 0.508969 0.626140 0.594668 0.058 Uiso 0.356(2) 1 calc R . P A 2
C38A C 0.5484(3) 0.7708(6) 0.5898(5) 0.0586(8) Uani 0.356(2) 1 d D U P A 2
H38C H 0.526254 0.775666 0.555864 0.070 Uiso 0.356(2) 1 calc R . P A 2
H38D H 0.532984 0.820609 0.614654 0.070 Uiso 0.356(2) 1 calc R . P A 2
C39A C 0.6104(3) 0.7968(5) 0.5786(4) 0.0520(8) Uani 0.356(2) 1 d D U P A 2
H39C H 0.621652 0.861545 0.593660 0.062 Uiso 0.356(2) 1 calc R . P A 2
H39D H 0.619217 0.794165 0.540026 0.062 Uiso 0.356(2) 1 calc R . P A 2
C40A C 0.6370(3) 0.7086(4) 0.6106(4) 0.0469(12) Uani 0.356(2) 1 d D U P A 2
H40C H 0.673819 0.688034 0.595227 0.056 Uiso 0.356(2) 1 calc R . P A 2
H40D H 0.643255 0.726230 0.648742 0.056 Uiso 0.356(2) 1 calc R . P A 2

loop_
_atom_site_aniso_label
_atom_site_aniso_U_11
_atom_site_aniso_U_22
_atom_site_aniso_U_33
_atom_site_aniso_U_23
_atom_site_aniso_U_13
_atom_site_aniso_U_12
Sn1 0.01800(8) 0.02090(8) 0.01535(7) 0.00079(5) 0.00180(5) 0.00395(5)
Si1 0.0223(3) 0.0219(3) 0.0133(2) 0.0028(2) 0.0007(2) 0.0088(2)
Si2 0.0221(3) 0.0221(3) 0.0135(2) -0.0002(2) -0.0031(2) 0.0063(2)
Si3 0.0223(3) 0.0240(3) 0.0120(2) 0.0015(2) -0.0022(2) 0.0081(2)
Si4 0.0310(3) 0.0227(3) 0.0127(2) 0.0036(2) 0.0043(2) 0.0111(2)
O1 0.0265(7) 0.0208(7) 0.0209(7) 0.0030(6) 0.0034(6) 0.0054(6)
O2 0.0311(8) 0.0357(9) 0.0175(7) -0.0027(6) -0.0061(6) 0.0160(7)
O3 0.0213(7) 0.0215(7) 0.0202(7) -0.0005(6) -0.0020(5) 0.0002(6)
O4 0.0302(8) 0.0299(8) 0.0216(7) 0.0078(6) 0.0083(6) 0.0094(6)
O5 0.0514(10) 0.0272(8) 0.0234(8) 0.0075(6) 0.0127(7) 0.0200(7)
O6 0.0326(8) 0.0233(7) 0.0169(7) 0.0056(6) 0.0059(6) 0.0121(6)
O7 0.0396(9) 0.0340(8) 0.0166(7) -0.0007(6) 0.0022(6) 0.0104(7)
C1 0.0170(9) 0.0245(10) 0.0183(9) 0.0031(8) -0.0031(7) 0.0013(8)
C2 0.0465(14) 0.0294(12) 0.0338(13) -0.0049(10) 0.0129(11) -0.0121(11)
C3 0.072(2) 0.0211(12) 0.0611(18) -0.0007(12) 0.0241(15) -0.0129(12)
C4 0.0477(15) 0.0323(13) 0.0391(14) 0.0151(11) -0.0005(11) -0.0124(11)
C5 0.0633(17) 0.0382(14) 0.0206(11) 0.0061(10) 0.0016(11) -0.0103(12)
C6 0.0543(15) 0.0255(11) 0.0219(11) 0.0021(9) 0.0038(10) 0.0019(11)
C7 0.0311(12) 0.0246(11) 0.0292(11) 0.0050(9) -0.0047(9) -0.0007(9)
C8 0.034(2) 0.038(2) 0.063(3) 0.0184(19) -0.0169(18) -0.0119(17)
C9 0.049(3) 0.040(2) 0.104(4) 0.024(2) -0.029(3) -0.023(2)
C10 0.044(5) 0.043(3) 0.053(4) -0.004(3) -0.013(3) -0.019(3)
C11 0.042(2) 0.054(3) 0.073(3) 0.011(2) -0.031(2) -0.012(2)
C12 0.038(2) 0.036(2) 0.055(2) 0.0105(18) -0.0197(18) -0.0074(17)
C7A 0.0311(12) 0.0246(11) 0.0292(11) 0.0050(9) -0.0047(9) -0.0007(9)
C8A 0.019(3) 0.032(3) 0.034(3) -0.005(3) 0.006(2) -0.003(2)
C9A 0.015(3) 0.047(4) 0.054(4) -0.005(3) 0.002(3) -0.003(3)
C10A 0.030(5) 0.034(5) 0.066(7) -0.004(5) 0.016(4) -0.004(4)
C11A 0.040(4) 0.037(4) 0.039(4) -0.011(3) -0.006(3) -0.010(3)
C12A 0.025(3) 0.033(3) 0.032(3) -0.006(3) 0.002(2) -0.005(2)
C13 0.024(3) 0.038(3) 0.0123(19) 0.0078(16) 0.0003(17) 0.0024(18)
C14 0.0276(15) 0.061(6) 0.022(4) 0.011(4) 0.001(2) 0.021(3)
C15 0.026(4) 0.098(6) 0.029(3) 0.016(4) -0.001(3) 0.027(4)
C16 0.039(3) 0.116(5) 0.023(2) 0.004(3) -0.012(2) 0.012(3)
C17 0.056(3) 0.074(3) 0.0236(19) -0.007(2) -0.0167(18) 0.006(2)
C18 0.042(2) 0.043(2) 0.0257(18) 0.0003(16) -0.0138(16) 0.0061(18)
C13A 0.024(3) 0.038(3) 0.0123(19) 0.0078(16) 0.0003(17) 0.0024(18)
C14A 0.0276(15) 0.061(6) 0.022(4) 0.011(4) 0.001(2) 0.021(3)
C15A 0.020(5) 0.033(4) 0.027(4) 0.002(4) -0.011(4) -0.005(3)
C16A 0.038(4) 0.065(5) 0.027(4) -0.013(4) -0.022(3) 0.011(4)
C17A 0.050(4) 0.067(5) 0.042(4) -0.022(4) -0.022(3) 0.017(4)
C18A 0.034(3) 0.047(4) 0.032(3) -0.012(3) -0.013(3) 0.012(3)
C19 0.0194(9) 0.0272(10) 0.0161(9) 0.0040(8) -0.0006(7) 0.0094(8)
C20 0.0274(11) 0.0268(11) 0.0202(10) 0.0013(8) 0.0020(8) 0.0081(9)
C21 0.0304(12) 0.0490(14) 0.0176(10) -0.0006(10) 0.0034(9) 0.0155(11)
C22 0.0257(12) 0.079(2) 0.0288(13) 0.0132(13) 0.0113(10) 0.0016(13)
C23 0.0284(13) 0.071(2) 0.0458(16) 0.0078(14) 0.0027(11) -0.0194(13)
C24 0.0262(11) 0.0486(14) 0.0264(11) -0.0020(10) -0.0048(9) -0.0035(10)
C25 0.016(3) 0.009(4) 0.0217(15) 0.003(2) 0.000(2) 0.008(2)
C26 0.019(2) 0.032(3) 0.023(3) -0.012(2) 0.002(2) 0.0001(18)
C27 0.023(2) 0.033(3) 0.032(3) -0.011(2) -0.004(2) 0.0018(18)
C28 0.032(5) 0.023(3) 0.025(6) 0.001(3) -0.009(3) -0.002(3)
C29 0.046(4) 0.045(4) 0.016(2) -0.005(3) 0.003(2) -0.005(3)
C30 0.027(2) 0.047(4) 0.025(2) -0.004(3) 0.0036(17) 0.001(3)
C25A 0.016(3) 0.009(4) 0.0217(15) 0.003(2) 0.000(2) 0.008(2)
C26A 0.031(4) 0.039(6) 0.019(4) -0.005(5) 0.004(3) 0.004(5)
C27A 0.039(6) 0.045(7) 0.027(4) -0.009(5) 0.005(3) -0.004(6)
C28A 0.032(10) 0.031(8) 0.023(7) 0.001(5) 0.000(5) -0.011(6)
C29A 0.022(4) 0.041(6) 0.031(6) -0.010(5) -0.006(4) -0.002(4)
C30A 0.036(5) 0.025(4) 0.027(6) -0.011(4) 0.012(5) -0.004(3)
C31 0.0212(10) 0.0191(10) 0.0316(11) 0.0047(8) -0.0035(8) -0.0006(8)
C32 0.0269(12) 0.0485(15) 0.0353(13) 0.0122(11) -0.0020(10) -0.0066(11)
C33 0.0325(13) 0.0619(18) 0.0536(16) 0.0222(14) 0.0033(12) -0.0126(13)
C34 0.0263(13) 0.0502(16) 0.076(2) 0.0257(15) -0.0054(13) -0.0129(12)
C35 0.0364(14) 0.0617(19) 0.0660(19) 0.0158(15) -0.0273(14) -0.0165(13)
C36 0.0380(14) 0.0500(16) 0.0381(14) 0.0087(12) -0.0120(11) -0.0109(12)
O8 0.0337(8) 0.0244(7) 0.0537(10) -0.0020(7) 0.0047(7) 0.0055(6)
C37 0.0417(13) 0.0375(13) 0.0663(17) -0.0050(15) -0.0010(15) 0.0157(11)
C38 0.0520(17) 0.0403(13) 0.0837(18) -0.0038(14) 0.0082(15) 0.0224(14)
C39 0.0574(16) 0.0291(13) 0.0697(18) -0.0005(14) 0.0045(14) 0.0054(13)
C40 0.0539(18) 0.0273(15) 0.071(2) 0.0020(15) 0.0029(17) -0.0002(15)
O8A 0.0337(8) 0.0244(7) 0.0537(10) -0.0020(7) 0.0047(7) 0.0055(6)
C37A 0.0417(13) 0.0375(13) 0.0663(17) -0.0050(15) -0.0010(15) 0.0157(11)
C38A 0.0520(17) 0.0403(13) 0.0837(18) -0.0038(14) 0.0082(15) 0.0224(14)
C39A 0.0574(16) 0.0291(13) 0.0697(18) -0.0005(14) 0.0045(14) 0.0054(13)
C40A 0.053(2) 0.028(2) 0.060(2) 0.000(2) 0.000(2) -0.0010(19)

loop_
_atom_type_symbol
_atom_type_description
_atom_type_scat_dispersion_real
_atom_type_scat_dispersion_imag
_atom_type_scat_source
C C 0.0033 0.0016 'International Tables Vol C Tables 4.2.6.8 and 6.1.1.4'
H H 0.0000 0.0000 'International Tables Vol C Tables 4.2.6.8 and 6.1.1.4'
O O 0.0106 0.0060 'International Tables Vol C Tables 4.2.6.8 and 6.1.1.4'
Si Si 0.0817 0.0704 'International Tables Vol C Tables 4.2.6.8 and 6.1.1.4'
Sn Sn -0.6537 1.4246 'International Tables Vol C Tables 4.2.6.8 and 6.1.1.4'

loop_
_geom_angle_atom_site_label_1
_geom_angle_atom_site_label_2
_geom_angle_atom_site_label_3
_geom_angle
_geom_angle_site_symmetry_1
_geom_angle_site_symmetry_3
_geom_angle_publ_flag
O5 Sn1 C25 97.5(2) . . ?
O5 Sn1 C25A 105.8(5) . . ?
O5 Sn1 C31 101.21(8) . . ?
O5 Sn1 O8 172.29(6) . . ?
O5 Sn1 O8A 172.29(6) . . ?
O6 Sn1 O5 93.52(6) . . ?
O6 Sn1 C25 112.4(5) . . ?
O6 Sn1 C25A 112.3(9) . . ?
O6 Sn1 C31 116.56(7) . . ?
O6 Sn1 O8 79.09(6) . . ?
O6 Sn1 O8A 79.09(6) . . ?
C25 Sn1 O8 87.5(2) . . ?
C25A Sn1 O8A 79.3(5) . . ?
C31 Sn1 C25 125.8(4) . . ?
C31 Sn1 C25A 121.5(8) . . ?
C31 Sn1 O8 80.42(7) . . ?
C31 Sn1 O8A 80.42(7) . . ?
O1 Si1 O2 109.49(8) . . ?
O1 Si1 C1 108.22(8) . . ?
O2 Si1 C1 108.92(9) . . ?
O6 Si1 O1 110.71(8) . . ?
O6 Si1 O2 110.88(8) . . ?
O6 Si1 C1 108.56(8) . . ?
O2 Si2 O7 110.58(8) . . ?
O2 Si2 C7 109.26(9) . . ?
O2 Si2 C7A 109.26(9) . . ?
O3 Si2 O2 108.83(8) . . ?
O3 Si2 O7 109.95(8) . . ?
O3 Si2 C7 108.72(9) . . ?
O3 Si2 C7A 108.72(9) . . ?
O7 Si2 C7 109.47(10) . . ?
O7 Si2 C7A 109.47(10) . . ?
O1 Si3 O4 109.91(8) 7_656 . ?
O1 Si3 C13 108.5(2) 7_656 . ?
O1 Si3 C13A 109.6(4) 7_656 . ?
O3 Si3 O1 110.69(7) . 7_656 ?
O3 Si3 O4 109.34(8) . . ?
O3 Si3 C13 114.68(16) . . ?
O3 Si3 C13A 101.5(3) . . ?
O4 Si3 C13 103.48(15) . . ?
O4 Si3 C13A 115.5(3) . . ?
O4 Si4 C19 107.19(8) . . ?
O5 Si4 O4 109.85(9) . . ?
O5 Si4 O7 111.66(9) . 7_656 ?
O5 Si4 C19 113.08(9) . . ?
O7 Si4 O4 107.51(8) 7_656 . ?
O7 Si4 C19 107.29(9) 7_656 . ?
Si3 O1 Si1 145.23(10) 7_656 . ?
Si2 O2 Si1 155.24(10) . . ?
Si3 O3 Si2 175.25(10) . . ?
Si3 O4 Si4 145.46(10) . . ?
Si4 O5 Sn1 145.13(9) . . ?
Si1 O6 Sn1 130.23(8) . . ?
Si2 O7 Si4 141.15(11) . 7_656 ?
C2 C1 Si1 121.45(16) . . ?
C2 C1 C6 117.1(2) . . ?
C6 C1 Si1 121.48(16) . . ?
C1 C2 H2 119.4 . . ?
C1 C2 C3 121.2(2) . . ?
C3 C2 H2 119.4 . . ?
C2 C3 H3 119.8 . . ?
C4 C3 C2 120.5(2) . . ?
C4 C3 H3 119.8 . . ?
C3 C4 H4 120.3 . . ?
C5 C4 C3 119.5(2) . . ?
C5 C4 H4 120.3 . . ?
C4 C5 H5 119.9 . . ?
C4 C5 C6 120.2(2) . . ?
C6 C5 H5 119.9 . . ?
C1 C6 H6 119.2 . . ?
C5 C6 C1 121.6(2) . . ?
C5 C6 H6 119.2 . . ?
C8 C7 Si2 118.0(2) . . ?
C12 C7 Si2 120.3(2) . . ?
C12 C7 C8 120.5(3) . . ?
C7 C8 H8 120.5 . . ?
C7 C8 C9 119.0(4) . . ?
C9 C8 H8 120.5 . . ?
C8 C9 H9 119.5 . . ?
C8 C9 C10 121.1(5) . . ?
C10 C9 H9 119.5 . . ?
C9 C10 H10 122.1 . . ?
C11 C10 C9 115.8(6) . . ?
C11 C10 H10 122.1 . . ?
C10 C11 H11 118.4 . . ?
C10 C11 C12 123.2(5) . . ?
C12 C11 H11 118.4 . . ?
C7 C12 C11 119.6(4) . . ?
C7 C12 H12 120.2 . . ?
C11 C12 H12 120.2 . . ?
C8A C7A Si2 121.3(3) . . ?
C12A C7A Si2 128.8(3) . . ?
C12A C7A C8A 109.7(4) . . ?
C7A C8A H8A 119.1 . . ?
C9A C8A C7A 121.8(5) . . ?
C9A C8A H8A 119.1 . . ?
C8A C9A H9A 119.9 . . ?
C10A C9A C8A 120.2(9) . . ?
C10A C9A H9A 119.9 . . ?
C9A C10A H10A 116.8 . . ?
C9A C10A C11A 126.5(13) . . ?
C11A C10A H10A 116.8 . . ?
C10A C11A H11A 123.6 . . ?
C12A C11A C10A 112.8(9) . . ?
C12A C11A H11A 123.6 . . ?
C7A C12A C11A 127.8(6) . . ?
C7A C12A H12A 116.1 . . ?
C11A C12A H12A 116.1 . . ?
C14 C13 Si3 125.5(12) . . ?
C18 C13 Si3 118.2(4) . . ?
C18 C13 C14 116.2(12) . . ?
C13 C14 H14 118.3 . . ?
C15 C14 C13 123.3(19) . . ?
C15 C14 H14 118.3 . . ?
C14 C15 H15 120.3 . . ?
C14 C15 C16 119.3(12) . . ?
C16 C15 H15 120.3 . . ?
C15 C16 H16 119.5 . . ?
C17 C16 C15 120.9(5) . . ?
C17 C16 H16 119.5 . . ?
C16 C17 H17 120.6 . . ?
C16 C17 C18 118.8(4) . . ?
C18 C17 H17 120.6 . . ?
C13 C18 H18 119.4 . . ?
C17 C18 C13 121.2(4) . . ?
C17 C18 H18 119.4 . . ?
C14A C13A Si3 118(2) . . ?
C14A C13A C18A 119(2) . . ?
C18A C13A Si3 122.8(8) . . ?
C13A C14A H14A 121.2 . . ?
C13A C14A C15A 118(3) . . ?
C15A C14A H14A 121.2 . . ?
C14A C15A H15A 119.7 . . ?
C16A C15A C14A 120.6(18) . . ?
C16A C15A H15A 119.7 . . ?
C15A C16A H16A 120.0 . . ?
C15A C16A C17A 119.9(9) . . ?
C17A C16A H16A 120.0 . . ?
C16A C17A H17A 120.5 . . ?
C16A C17A C18A 119.0(8) . . ?
C18A C17A H17A 120.5 . . ?
C13A C18A H18A 118.6 . . ?
C17A C18A C13A 122.8(8) . . ?
C17A C18A H18A 118.6 . . ?
C20 C19 Si4 120.16(16) . . ?
C24 C19 Si4 122.45(16) . . ?
C24 C19 C20 117.39(19) . . ?
C19 C20 H20 119.3 . . ?
C21 C20 C19 121.4(2) . . ?
C21 C20 H20 119.3 . . ?
C20 C21 H21 120.1 . . ?
C22 C21 C20 119.9(2) . . ?
C22 C21 H21 120.1 . . ?
C21 C22 H22 120.0 . . ?
C21 C22 C23 119.9(2) . . ?
C23 C22 H22 120.0 . . ?
C22 C23 H23 119.8 . . ?
C22 C23 C24 120.5(2) . . ?
C24 C23 H23 119.8 . . ?
C19 C24 H24 119.5 . . ?
C23 C24 C19 120.9(2) . . ?
C23 C24 H24 119.5 . . ?
C26 C25 Sn1 118.9(7) . . ?
C26 C25 C30 121.0(6) . . ?
C30 C25 Sn1 120.1(7) . . ?
C25 C26 H26 120.2 . . ?
C25 C26 C27 119.7(6) . . ?
C27 C26 H26 120.2 . . ?
C26 C27 H27 119.6 . . ?
C28 C27 C26 120.9(7) . . ?
C28 C27 H27 119.6 . . ?
C27 C28 H28 120.4 . . ?
C27 C28 C29 119.2(9) . . ?
C29 C28 H28 120.4 . . ?
C28 C29 H29 119.9 . . ?
C28 C29 C30 120.2(7) . . ?
C30 C29 H29 119.9 . . ?
C25 C30 C29 119.0(7) . . ?
C25 C30 H30 120.5 . . ?
C29 C30 H30 120.5 . . ?
C26A C25A Sn1 128.5(14) . . ?
C26A C25A C30A 113.0(12) . . ?
C30A C25A Sn1 117.5(11) . . ?
C25A C26A H26A 117.9 . . ?
C25A C26A C27A 124.2(12) . . ?
C27A C26A H26A 117.9 . . ?
C26A C27A H27A 120.1 . . ?
C28A C27A C26A 119.7(13) . . ?
C28A C27A H27A 120.1 . . ?
C27A C28A H28A 119.3 . . ?
C27A C28A C29A 121.3(19) . . ?
C29A C28A H28A 119.3 . . ?
C28A C29A H29A 120.5 . . ?
C28A C29A C30A 119.0(14) . . ?
C30A C29A H29A 120.5 . . ?
C25A C30A H30A 118.7 . . ?
C29A C30A C25A 122.5(11) . . ?
C29A C30A H30A 118.7 . . ?
C32 C31 Sn1 119.40(16) . . ?
C32 C31 C36 118.5(2) . . ?
C36 C31 Sn1 122.09(17) . . ?
C31 C32 H32 119.4 . . ?
C31 C32 C33 121.2(2) . . ?
C33 C32 H32 119.4 . . ?
C32 C33 H33 120.1 . . ?
C34 C33 C32 119.8(3) . . ?
C34 C33 H33 120.1 . . ?
C33 C34 H34 120.1 . . ?
C33 C34 C35 119.9(2) . . ?
C35 C34 H34 120.1 . . ?
C34 C35 H35 119.7 . . ?
C34 C35 C36 120.6(2) . . ?
C36 C35 H35 119.7 . . ?
C31 C36 C35 120.1(2) . . ?
C31 C36 H36 120.0 . . ?
C35 C36 H36 120.0 . . ?
C37 O8 Sn1 124.68(19) . . ?
C37 O8 C40 100.7(3) . . ?
C40 O8 Sn1 121.8(2) . . ?
O8 C37 H37A 110.2 . . ?
O8 C37 H37B 110.2 . . ?
O8 C37 C38 107.7(3) . . ?
H37A C37 H37B 108.5 . . ?
C38 C37 H37A 110.2 . . ?
C38 C37 H37B 110.2 . . ?
C37 C38 H38A 111.6 . . ?
C37 C38 H38B 111.6 . . ?
H38A C38 H38B 109.4 . . ?
C39 C38 C37 100.9(3) . . ?
C39 C38 H38A 111.6 . . ?
C39 C38 H38B 111.6 . . ?
C38 C39 H39A 111.0 . . ?
C38 C39 H39B 111.0 . . ?
C38 C39 C40 103.9(3) . . ?
H39A C39 H39B 109.0 . . ?
C40 C39 H39A 111.0 . . ?
C40 C39 H39B 111.0 . . ?
O8 C40 C39 103.5(3) . . ?
O8 C40 H40A 111.1 . . ?
O8 C40 H40B 111.1 . . ?
C39 C40 H40A 111.1 . . ?
C39 C40 H40B 111.1 . . ?
H40A C40 H40B 109.0 . . ?
C37A O8A Sn1 131.9(3) . . ?
C37A O8A C40A 113.8(5) . . ?
C40A O8A Sn1 113.4(4) . . ?
O8A C37A H37C 113.0 . . ?
O8A C37A H37D 113.0 . . ?
O8A C37A C38A 93.7(5) . . ?
H37C C37A H37D 110.4 . . ?
C38A C37A H37C 113.0 . . ?
C38A C37A H37D 113.0 . . ?
C37A C38A H38C 108.4 . . ?
C37A C38A H38D 108.4 . . ?
H38C C38A H38D 107.4 . . ?
C39A C38A C37A 115.6(6) . . ?
C39A C38A H38C 108.4 . . ?
C39A C38A H38D 108.4 . . ?
C38A C39A H39C 112.6 . . ?
C38A C39A H39D 112.6 . . ?
C38A C39A C40A 95.8(6) . . ?
H39C C39A H39D 110.1 . . ?
C40A C39A H39C 112.6 . . ?
C40A C39A H39D 112.6 . . ?
O8A C40A C39A 103.5(5) . . ?
O8A C40A H40C 111.1 . . ?
O8A C40A H40D 111.1 . . ?
C39A C40A H40C 111.1 . . ?
C39A C40A H40D 111.1 . . ?
H40C C40A H40D 109.0 . . ?

loop_
_geom_bond_atom_site_label_1
_geom_bond_atom_site_label_2
_geom_bond_distance
_geom_bond_site_symmetry_2
_geom_bond_publ_flag
Sn1 O5 1.9949(15) . ?
Sn1 O6 1.9661(13) . ?
Sn1 C25 2.112(7) . ?
Sn1 C25A 2.125(13) . ?
Sn1 C31 2.110(2) . ?
Sn1 O8 2.5462(16) . ?
Sn1 O8A 2.5462(16) . ?
Si1 O1 1.6231(15) . ?
Si1 O2 1.6241(15) . ?
Si1 O6 1.6058(14) . ?
Si1 C1 1.858(2) . ?
Si2 O2 1.6118(15) . ?
Si2 O3 1.6048(14) . ?
Si2 O7 1.6127(15) . ?
Si2 C7 1.849(2) . ?
Si2 C7A 1.849(2) . ?
Si3 O1 1.6074(14) 7_656 ?
Si3 O3 1.6022(14) . ?
Si3 O4 1.6118(15) . ?
Si3 C13 1.835(5) . ?
Si3 C13A 1.902(10) . ?
Si4 O4 1.6325(16) . ?
Si4 O5 1.5851(15) . ?
Si4 O7 1.6288(16) 7_656 ?
Si4 C19 1.854(2) . ?
C1 C2 1.382(3) . ?
C1 C6 1.390(3) . ?
C2 H2 0.9500 . ?
C2 C3 1.386(4) . ?
C3 H3 0.9500 . ?
C3 C4 1.370(4) . ?
C4 H4 0.9500 . ?
C4 C5 1.362(4) . ?
C5 H5 0.9500 . ?
C5 C6 1.383(3) . ?
C6 H6 0.9500 . ?
C7 C8 1.375(5) . ?
C7 C12 1.365(4) . ?
C8 H8 0.9500 . ?
C8 C9 1.391(6) . ?
C9 H9 0.9500 . ?
C9 C10 1.446(9) . ?
C10 H10 0.9500 . ?
C10 C11 1.360(10) . ?
C11 H11 0.9500 . ?
C11 C12 1.385(6) . ?
C12 H12 0.9500 . ?
C7A C8A 1.558(6) . ?
C7A C12A 1.360(7) . ?
C8A H8A 0.9500 . ?
C8A C9A 1.386(9) . ?
C8A H9A 1.278(9) 5_766 ?
C9A H9A 0.9500 . ?
C9A C10A 1.162(14) . ?
C10A H10A 0.9500 . ?
C10A C11A 1.492(12) . ?
C11A H11A 0.9500 . ?
C11A C12A 1.381(10) . ?
C12A H12A 0.9500 . ?
C13 C14 1.42(2) . ?
C13 C18 1.389(7) . ?
C14 H14 0.9500 . ?
C14 C15 1.31(3) . ?
C15 H15 0.9500 . ?
C15 C16 1.385(11) . ?
C16 H16 0.9500 . ?
C16 C17 1.377(7) . ?
C17 H17 0.9500 . ?
C17 C18 1.386(5) . ?
C18 H18 0.9500 . ?
C13A C14A 1.31(4) . ?
C13A C18A 1.400(15) . ?
C14A H14A 0.9500 . ?
C14A C15A 1.53(5) . ?
C15A H15A 0.9500 . ?
C15A C16A 1.322(16) . ?
C16A H16A 0.9500 . ?
C16A C17A 1.364(12) . ?
C17A H17A 0.9500 . ?
C17A C18A 1.395(9) . ?
C18A H18A 0.9500 . ?
C19 C20 1.402(3) . ?
C19 C24 1.393(3) . ?
C20 H20 0.9500 . ?
C20 C21 1.384(3) . ?
C21 H21 0.9500 . ?
C21 C22 1.374(4) . ?
C22 H22 0.9500 . ?
C22 C23 1.376(4) . ?
C23 H23 0.9500 . ?
C23 C24 1.386(3) . ?
C24 H24 0.9500 . ?
C25 C26 1.363(13) . ?
C25 C30 1.381(14) . ?
C26 H26 0.9500 . ?
C26 C27 1.381(8) . ?
C27 H27 0.9500 . ?
C27 C28 1.374(9) . ?
C28 H28 0.9500 . ?
C28 C29 1.388(12) . ?
C29 H29 0.9500 . ?
C29 C30 1.392(10) . ?
C30 H30 0.9500 . ?
C25A C26A 1.37(2) . ?
C25A C30A 1.45(2) . ?
C26A H26A 0.9500 . ?
C26A C27A 1.394(18) . ?
C27A H27A 0.9500 . ?
C27A C28A 1.35(2) . ?
C28A H28A 0.9500 . ?
C28A C29A 1.357(16) . ?
C29A H29A 0.9500 . ?
C29A C30A 1.392(17) . ?
C30A H30A 0.9500 . ?
C31 C32 1.382(3) . ?
C31 C36 1.387(3) . ?
C32 H32 0.9500 . ?
C32 C33 1.389(3) . ?
C33 H33 0.9500 . ?
C33 C34 1.370(4) . ?
C34 H34 0.9500 . ?
C34 C35 1.374(4) . ?
C35 H35 0.9500 . ?
C35 C36 1.393(4) . ?
C36 H36 0.9500 . ?
O8 C37 1.413(3) . ?
O8 C40 1.434(3) . ?
C37 H37A 0.9900 . ?
C37 H37B 0.9900 . ?
C37 C38 1.565(4) . ?
C38 H38A 0.9900 . ?
C38 H38B 0.9900 . ?
C38 C39 1.514(6) . ?
C39 H39A 0.9900 . ?
C39 H39B 0.9900 . ?
C39 C40 1.552(5) . ?
C40 H40A 0.9900 . ?
C40 H40B 0.9900 . ?
O8A C37A 1.425(4) . ?
O8A C40A 1.433(4) . ?
C37A H37C 0.9900 . ?
C37A H37D 0.9900 . ?
C37A C38A 1.587(5) . ?
C38A H38C 0.9900 . ?
C38A H38D 0.9900 . ?
C38A C39A 1.524(7) . ?
C39A H39C 0.9900 . ?
C39A H39D 0.9900 . ?
C39A C40A 1.563(5) . ?
C40A H40C 0.9900 . ?
C40A H40D 0.9900 . ?

loop_
_geom_torsion_atom_site_label_1
_geom_torsion_atom_site_label_2
_geom_torsion_atom_site_label_3
_geom_torsion_atom_site_label_4
_geom_torsion
_geom_torsion_site_symmetry_1
_geom_torsion_site_symmetry_2
_geom_torsion_site_symmetry_3
_geom_torsion_site_symmetry_4
_geom_torsion_publ_flag
Sn1 C25 C26 C27 -179.9(6) . . . . ?
Sn1 C25 C30 C29 179.0(6) . . . . ?
Sn1 C25A C26A C27A 172.5(14) . . . . ?
Sn1 C25A C30A C29A -174.7(11) . . . . ?
Sn1 C31 C32 C33 178.7(2) . . . . ?
Sn1 C31 C36 C35 -178.1(2) . . . . ?
Sn1 O8 C37 C38 174.5(3) . . . . ?
Sn1 O8 C40 C39 -169.1(2) . . . . ?
Sn1 O8A C37A C38A -156.9(5) . . . . ?
Sn1 O8A C40A C39A 142.7(5) . . . . ?
Si1 C1 C2 C3 -179.6(2) . . . . ?
Si1 C1 C6 C5 179.1(2) . . . . ?
Si2 C7 C8 C9 178.1(4) . . . . ?
Si2 C7 C12 C11 -177.4(4) . . . . ?
Si2 C7A C8A C9A -178.8(5) . . . . ?
Si2 C7A C12A C11A 178.8(5) . . . . ?
Si3 C13 C14 C15 -175.7(13) . . . . ?
Si3 C13 C18 C17 179.7(4) . . . . ?
Si3 C13A C14A C15A -172(2) . . . . ?
Si3 C13A C18A C17A 170.8(7) . . . . ?
Si4 C19 C20 C21 179.87(16) . . . . ?
Si4 C19 C24 C23 180.0(2) . . . . ?
O1 Si1 O2 Si2 35.1(3) . . . . ?
O1 Si1 O6 Sn1 72.35(13) . . . . ?
O1 Si1 C1 C2 146.85(18) . . . . ?
O1 Si1 C1 C6 -32.7(2) . . . . ?
O1 Si3 O4 Si4 -85.48(19) 7_656 . . . ?
O1 Si3 C13 C14 5.0(12) 7_656 . . . ?
O1 Si3 C13 C18 -172.9(3) 7_656 . . . ?
O2 Si1 O1 Si3 -31.96(18) . . . 7_656 ?
O2 Si1 O6 Sn1 -49.38(14) . . . . ?
O2 Si1 C1 C2 -94.20(19) . . . . ?
O2 Si1 C1 C6 86.24(19) . . . . ?
O2 Si2 O7 Si4 -66.41(18) . . . 7_656 ?
O2 Si2 C7 C8 -41.0(3) . . . . ?
O2 Si2 C7 C12 127.1(3) . . . . ?
O2 Si2 C7A C8A -143.0(3) . . . . ?
O2 Si2 C7A C12A 41.3(4) . . . . ?
O3 Si2 O2 Si1 -103.1(3) . . . . ?
O3 Si2 O7 Si4 53.79(18) . . . 7_656 ?
O3 Si2 C7 C8 -159.6(3) . . . . ?
O3 Si2 C7 C12 8.5(3) . . . . ?
O3 Si2 C7A C8A 98.3(3) . . . . ?
O3 Si2 C7A C12A -77.3(4) . . . . ?
O3 Si3 O4 Si4 36.2(2) . . . . ?
O3 Si3 C13 C14 -119.3(12) . . . . ?
O3 Si3 C13 C18 62.8(3) . . . . ?
O4 Si3 C13 C14 121.7(12) . . . . ?
O4 Si3 C13 C18 -56.2(3) . . . . ?
O4 Si4 O5 Sn1 -113.62(19) . . . . ?
O4 Si4 C19 C20 65.76(17) . . . . ?
O4 Si4 C19 C24 -113.70(18) . . . . ?
O5 Si4 O4 Si3 -53.0(2) . . . . ?
O5 Si4 C19 C20 -55.45(18) . . . . ?
O5 Si4 C19 C24 125.09(18) . . . . ?
O6 Si1 O1 Si3 -154.50(15) . . . 7_656 ?
O6 Si1 O2 Si2 157.5(3) . . . . ?
O6 Si1 C1 C2 26.6(2) . . . . ?
O6 Si1 C1 C6 -152.93(18) . . . . ?
O7 Si2 O2 Si1 17.8(3) . . . . ?
O7 Si2 C7 C8 80.2(3) . . . . ?
O7 Si2 C7 C12 -111.6(3) . . . . ?
O7 Si2 C7A C8A -21.8(3) . . . . ?
O7 Si2 C7A C12A 162.5(4) . . . . ?
O7 Si4 O4 Si3 68.7(2) 7_656 . . . ?
O7 Si4 O5 Sn1 127.20(18) 7_656 . . . ?
O7 Si4 C19 C20 -179.02(15) 7_656 . . . ?
O7 Si4 C19 C24 1.5(2) 7_656 . . . ?
C1 Si1 O1 Si3 86.63(17) . . . 7_656 ?
C1 Si1 O2 Si2 -83.1(3) . . . . ?
C1 Si1 O6 Sn1 -168.99(11) . . . . ?
C1 C2 C3 C4 0.6(4) . . . . ?
C2 C1 C6 C5 -0.5(4) . . . . ?
C2 C3 C4 C5 -0.6(4) . . . . ?
C3 C4 C5 C6 0.1(4) . . . . ?
C4 C5 C6 C1 0.5(4) . . . . ?
C6 C1 C2 C3 0.0(4) . . . . ?
C7 Si2 O2 Si1 138.3(3) . . . . ?
C7 Si2 O7 Si4 173.17(15) . . . 7_656 ?
C7 C8 C9 C10 -5.7(8) . . . . ?
C8 C7 C12 C11 -9.5(6) . . . . ?
C8 C9 C10 C11 0.9(10) . . . . ?
C9 C10 C11 C12 -0.4(10) . . . . ?
C10 C11 C12 C7 4.7(9) . . . . ?
C12 C7 C8 C9 10.0(6) . . . . ?
C7A Si2 O2 Si1 138.3(3) . . . . ?
C7A Si2 O7 Si4 173.17(15) . . . 7_656 ?
C7A C8A C9A C10A -5.3(14) . . . . ?
C8A C7A C12A C11A 2.8(8) . . . . ?
C8A C9A C10A C11A 13(2) . . . . ?
C9A C10A C11A C12A -12(2) . . . . ?
C10A C11A C12A C7A 2.8(12) . . . . ?
C12A C7A C8A C9A -2.4(8) . . . . ?
C13 Si3 O4 Si4 158.8(3) . . . . ?
C13 C14 C15 C16 -5(3) . . . . ?
C14 C13 C18 C17 1.6(12) . . . . ?
C14 C15 C16 C17 4.4(16) . . . . ?
C15 C16 C17 C18 -0.8(9) . . . . ?
C16 C17 C18 C13 -2.2(7) . . . . ?
C18 C13 C14 C15 2(2) . . . . ?
C13A Si3 O4 Si4 149.9(4) . . . . ?
C13A C14A C15A C16A 4(4) . . . . ?
C14A C13A C18A C17A -4(3) . . . . ?
C14A C15A C16A C17A -10(3) . . . . ?
C15A C16A C17A C18A 8.5(16) . . . . ?
C16A C17A C18A C13A -1.6(14) . . . . ?
C18A C13A C14A C15A 3(4) . . . . ?
C19 Si4 O4 Si3 -176.26(18) . . . . ?
C19 Si4 O5 Sn1 6.1(2) . . . . ?
C19 C20 C21 C22 0.2(3) . . . . ?
C20 C19 C24 C23 0.5(3) . . . . ?
C20 C21 C22 C23 0.5(4) . . . . ?
C21 C22 C23 C24 -0.6(4) . . . . ?
C22 C23 C24 C19 0.1(4) . . . . ?
C24 C19 C20 C21 -0.6(3) . . . . ?
C25 C26 C27 C28 0.0(11) . . . . ?
C26 C25 C30 C29 -3.5(14) . . . . ?
C26 C27 C28 C29 -1.6(13) . . . . ?
C27 C28 C29 C30 0.7(13) . . . . ?
C28 C29 C30 C25 1.9(12) . . . . ?
C30 C25 C26 C27 2.6(14) . . . . ?
C25A C26A C27A C28A -2(3) . . . . ?
C26A C25A C30A C29A -5(3) . . . . ?
C26A C27A C28A C29A 0(3) . . . . ?
C27A C28A C29A C30A -1(3) . . . . ?
C28A C29A C30A C25A 4(2) . . . . ?
C30A C25A C26A C27A 5(3) . . . . ?
C31 C32 C33 C34 -0.3(4) . . . . ?
C32 C31 C36 C35 0.9(4) . . . . ?
C32 C33 C34 C35 0.2(5) . . . . ?
C33 C34 C35 C36 0.4(5) . . . . ?
C34 C35 C36 C31 -1.0(5) . . . . ?
C36 C31 C32 C33 -0.2(4) . . . . ?
O8 C37 C38 C39 21.7(5) . . . . ?
C37 O8 C40 C39 47.9(4) . . . . ?
C37 C38 C39 C40 7.7(5) . . . . ?
C38 C39 C40 O8 -34.4(5) . . . . ?
C40 O8 C37 C38 -44.0(5) . . . . ?
O8A C37A C38A C39A -11.2(10) . . . . ?
C37A O8A C40A C39A -46.8(9) . . . . ?
C37A C38A C39A C40A -12.3(10) . . . . ?
C38A C39A C40A O8A 31.1(9) . . . . ?
C40A O8A C37A C38A 34.8(8) . . . . ?
